data_7206023
loop_
_publ_author_name
'Yang, Ming'
'Jiang, Feilong'
'Chen, Qihui'
'Zhou, Youfu'
'Feng, Rui'
'Xiong, Kecai'
'Hong, Maochun'

_publ_section_title
;
 Solvent and temperature influence structural variation from nonporous
 2D \\rightarrow 3D parallel polycatenation to 3D microporous
 metal--organic framework
;
_journal_issue 12
_journal_name_full CrystEngComm
_journal_page_first 3971
_journal_paper_doi 10.1039/c1ce05263b
_journal_volume 13
_journal_year 2011
_chemical_formula_sum 'C13 H8 N2 O4.5 Zn0.5'
_chemical_formula_weight 296.90
_chemical_name_systematic
;
?
;
_space_group_IT_number 15
_symmetry_cell_setting monoclinic
_symmetry_space_group_name_Hall '-C 2yc'
_symmetry_space_group_name_H-M 'C 1 2/c 1'
_atom_sites_solution_hydrogens geom
_atom_sites_solution_primary direct
_atom_sites_solution_secondary difmap
_audit_creation_method SHELXL-97
_cell_angle_alpha 90.00
_cell_angle_beta 125.410(8)
_cell_angle_gamma 90.00
_cell_formula_units_Z 8
_cell_length_a 20.481(12)
_cell_length_b 10.090(5)
_cell_length_c 13.992(8)
_cell_measurement_temperature 293(2)
_cell_volume 2357(2)
_computing_structure_refinement 'SHELXL-97 (Sheldrick, 1997)'
_computing_structure_solution 'SHELXS-97 (Sheldrick, 1990)'
_diffrn_ambient_temperature 293(2)
_diffrn_measured_fraction_theta_full 0.961
_diffrn_measured_fraction_theta_max 0.961
_diffrn_radiation_monochromator graphite
_diffrn_radiation_source 'fine-focus sealed tube'
_diffrn_radiation_type MoK\a
_diffrn_radiation_wavelength 0.71073
_diffrn_reflns_av_R_equivalents 0.0435
_diffrn_reflns_av_sigmaI/netI 0.0437
_diffrn_reflns_limit_h_max 26
_diffrn_reflns_limit_h_min -26
_diffrn_reflns_limit_k_max 12
_diffrn_reflns_limit_k_min -13
_diffrn_reflns_limit_l_max 18
_diffrn_reflns_limit_l_min -16
_diffrn_reflns_number 9021
_diffrn_reflns_theta_full 27.48
_diffrn_reflns_theta_max 27.48
_diffrn_reflns_theta_min 2.36
_exptl_absorpt_coefficient_mu 1.110
_exptl_absorpt_correction_T_max 0.8971
_exptl_absorpt_correction_T_min 0.8512
_exptl_absorpt_correction_type multi-scan
_exptl_crystal_density_diffrn 1.674
_exptl_crystal_density_method 'not measured'
_exptl_crystal_F_000 1208
_exptl_crystal_size_max 0.15
_exptl_crystal_size_mid 0.10
_exptl_crystal_size_min 0.10
_refine_diff_density_max 0.409
_refine_diff_density_min -0.418
_refine_diff_density_rms 0.072
_refine_ls_extinction_method none
_refine_ls_goodness_of_fit_ref 1.082
_refine_ls_hydrogen_treatment constr
_refine_ls_matrix_type full
_refine_ls_number_parameters 187
_refine_ls_number_reflns 2602
_refine_ls_number_restraints 0
_refine_ls_restrained_S_all 1.082
_refine_ls_R_factor_all 0.0635
_refine_ls_R_factor_gt 0.0508
_refine_ls_shift/su_max 0.000
_refine_ls_shift/su_mean 0.000
_refine_ls_structure_factor_coef Fsqd
_refine_ls_weighting_details 'calc w=1/[\s^2^(Fo^2^)+(0.0253P)^2^+7.9005P] where P=(Fo^2^+2Fc^2^)/3'
_refine_ls_weighting_scheme calc
_refine_ls_wR_factor_gt 0.0980
_refine_ls_wR_factor_ref 0.1030
_reflns_number_gt 2207
_reflns_number_total 2602
_reflns_threshold_expression >2sigma(I)
_cod_data_source_file c1ce05263b.txt
_cod_data_source_block 1
_cod_depositor_comments
;
The following automatic conversions were performed:
'_exptl_absorpt_correction_type' value 'Multi-scan' changed to
'multi-scan' according to
'/home/saulius/struct/CIF-dictionaries/cif_core.dic' dictionary named
'cif_core.dic' version 2.4.1 from 2010-06-29.

Automatic conversion script
Id: cif_fix_enum 1555 2011-01-17 13:19:09Z saulius 
;
_cod_original_sg_symbol_H-M C2/c
_cod_original_formula_sum 'C13 H8 N2 O4.50 Zn0.50'
_cod_database_code 7206023

loop_
_symmetry_equiv_pos_as_xyz
'x, y, z'
'-x, y, -z+1/2'
'x+1/2, y+1/2, z'
'-x+1/2, y+1/2, -z+1/2'
'-x, -y, -z'
'x, -y, z-1/2'
'-x+1/2, -y+1/2, -z'
'x+1/2, -y+1/2, z-1/2'

loop_
_atom_site_label
_atom_site_type_symbol
_atom_site_fract_x
_atom_site_fract_y
_atom_site_fract_z
_atom_site_U_iso_or_equiv
_atom_site_adp_type
_atom_site_occupancy
_atom_site_symmetry_multiplicity
_atom_site_calc_flag
_atom_site_refinement_flags
_atom_site_disorder_assembly
_atom_site_disorder_group
Zn1 Zn 0.5000 0.61927(5) 0.7500 0.02679(16) Uani 1 2 d S . .
O1 O 0.60812(14) 0.7789(2) 0.77903(19) 0.0355(5) Uani 1 1 d . . .
O2 O 0.50113(13) 0.6946(2) 0.6191(2) 0.0381(6) Uani 1 1 d . . .
O5 O 0.4128(3) 0.8932(6) 0.2376(4) 0.0549(14) Uani 0.50 1 d P . .
O3 O 0.74135(16) 1.1694(3) 0.5748(2) 0.0564(8) Uani 1 1 d . . .
O4 O 0.7790(2) 1.0959(5) 0.7467(3) 0.1145(18) Uani 1 1 d . . .
N1 N 0.40771(16) 0.4831(2) 0.6565(2) 0.0310(6) Uani 1 1 d . . .
N2 N 0.48567(15) 0.9154(3) 0.2798(2) 0.0303(6) Uani 1 1 d . . .
C6 C 0.56290(19) 0.7684(3) 0.6702(3) 0.0287(7) Uani 1 1 d . . .
C5 C 0.3871(3) 0.4041(5) 0.7099(4) 0.0737(16) Uani 1 1 d . . .
H5 H 0.4151 0.4106 0.7909 0.088 Uiso 1 1 calc R . .
C10 C 0.60951(19) 1.0028(3) 0.4581(3) 0.0304(7) Uani 1 1 d . . .
H10 H 0.6194 1.0541 0.4126 0.036 Uiso 1 1 calc R . .
C7 C 0.57903(18) 0.8476(3) 0.5945(3) 0.0264(7) Uani 1 1 d . . .
C2 C 0.3044(3) 0.3817(5) 0.4788(3) 0.0648(14) Uani 1 1 d . . .
H2 H 0.2771 0.3776 0.3978 0.078 Uiso 1 1 calc R . .
C4 C 0.3262(3) 0.3126(5) 0.6519(4) 0.0794(18) Uani 1 1 d . . .
H4 H 0.3144 0.2593 0.6943 0.095 Uiso 1 1 calc R . .
C8 C 0.52696(18) 0.8433(3) 0.4729(3) 0.0276(7) Uani 1 1 d . . .
H8 H 0.4814 0.7904 0.4364 0.033 Uiso 1 1 calc R . .
C9 C 0.54350(18) 0.9189(3) 0.4058(3) 0.0266(7) Uani 1 1 d . . .
C3 C 0.28306(18) 0.2992(3) 0.5332(3) 0.0302(7) Uani 1 1 d . . .
C12 C 0.7319(2) 1.0957(4) 0.6425(3) 0.0439(9) Uani 1 1 d . . .
C11 C 0.6606(2) 1.0082(3) 0.5804(3) 0.0323(7) Uani 1 1 d . . .
C1 C 0.3661(3) 0.4713(4) 0.5423(3) 0.0602(13) Uani 1 1 d . . .
H1 H 0.3788 0.5262 0.5019 0.072 Uiso 1 1 calc R . .
C13 C 0.6453(2) 0.9292(3) 0.6473(3) 0.0316(7) Uani 1 1 d . . .
H13 H 0.6803 0.9317 0.7287 0.038 Uiso 1 1 calc R . .
H3 H 0.7891 1.2147 0.6174 0.086(16) Uiso 1 1 d R . .

loop_
_atom_site_aniso_label
_atom_site_aniso_U_11
_atom_site_aniso_U_22
_atom_site_aniso_U_33
_atom_site_aniso_U_23
_atom_site_aniso_U_13
_atom_site_aniso_U_12
Zn1 0.0311(3) 0.0260(3) 0.0265(3) 0.000 0.0186(3) 0.000
O1 0.0470(14) 0.0382(13) 0.0253(14) 0.0040(10) 0.0232(12) 0.0076(11)
O2 0.0355(13) 0.0461(14) 0.0338(14) 0.0062(11) 0.0207(12) -0.0056(11)
O5 0.042(3) 0.082(4) 0.039(3) 0.002(3) 0.022(3) -0.011(3)
O3 0.0434(15) 0.0634(18) 0.0460(17) 0.0110(14) 0.0165(14) -0.0221(13)
O4 0.124(3) 0.183(4) 0.0342(19) -0.038(2) 0.045(2) -0.116(3)
N1 0.0318(14) 0.0273(13) 0.0318(16) 0.0007(11) 0.0171(13) -0.0014(11)
N2 0.0262(14) 0.0394(15) 0.0241(15) 0.0046(11) 0.0140(12) 0.0008(11)
C6 0.0330(17) 0.0278(16) 0.031(2) 0.0050(13) 0.0217(16) 0.0073(13)
C5 0.081(3) 0.082(3) 0.027(2) -0.001(2) 0.014(2) -0.052(3)
C10 0.0349(17) 0.0320(16) 0.0314(19) 0.0025(14) 0.0233(16) -0.0002(13)
C7 0.0287(16) 0.0294(16) 0.0254(17) 0.0027(12) 0.0181(15) 0.0030(12)
C2 0.072(3) 0.089(3) 0.026(2) -0.011(2) 0.024(2) -0.049(3)
C4 0.092(4) 0.088(3) 0.032(3) 0.006(2) 0.020(3) -0.058(3)
C8 0.0282(16) 0.0290(16) 0.0285(18) -0.0002(13) 0.0181(15) 0.0002(12)
C9 0.0261(15) 0.0328(16) 0.0207(17) -0.0004(12) 0.0133(14) 0.0009(12)
C3 0.0294(17) 0.0305(16) 0.028(2) -0.0026(13) 0.0154(16) -0.0025(13)
C12 0.054(2) 0.054(2) 0.036(2) -0.0148(17) 0.033(2) -0.0211(18)
C11 0.0358(18) 0.0334(17) 0.033(2) -0.0053(14) 0.0225(16) -0.0063(14)
C1 0.070(3) 0.079(3) 0.030(2) -0.007(2) 0.028(2) -0.044(2)
C13 0.0347(18) 0.0397(18) 0.0249(18) -0.0039(14) 0.0199(16) -0.0040(14)

loop_
_atom_type_symbol
_atom_type_description
_atom_type_scat_dispersion_real
_atom_type_scat_dispersion_imag
_atom_type_scat_source
C C 0.0033 0.0016 'International Tables Vol C Tables 4.2.6.8 and 6.1.1.4'
N N 0.0061 0.0033 'International Tables Vol C Tables 4.2.6.8 and 6.1.1.4'
O O 0.0106 0.0060 'International Tables Vol C Tables 4.2.6.8 and 6.1.1.4'
Zn Zn 0.2839 1.4301 'International Tables Vol C Tables 4.2.6.8 and 6.1.1.4'
H H 0.0000 0.0000 'International Tables Vol C Tables 4.2.6.8 and 6.1.1.4'

loop_
_geom_angle_atom_site_label_1
_geom_angle_atom_site_label_2
_geom_angle_atom_site_label_3
_geom_angle
_geom_angle_site_symmetry_1
_geom_angle_site_symmetry_3
_geom_angle_publ_flag
O2 Zn1 O2 135.19(15) 2_656 . ?
O2 Zn1 N1 109.88(10) 2_656 . ?
O2 Zn1 N1 99.48(11) . . ?
O2 Zn1 N1 99.48(10) 2_656 2_656 ?
O2 Zn1 N1 109.88(10) . 2_656 ?
N1 Zn1 N1 97.09(15) . 2_656 ?
C6 O2 Zn1 104.2(2) . . ?
C12 O3 H3 111.2 . . ?
C1 N1 C5 116.1(3) . . ?
C1 N1 Zn1 122.7(2) . . ?
C5 N1 Zn1 121.2(2) . . ?
O5 N2 N2 124.3(4) . 2_655 ?
O5 N2 C9 118.9(3) . . ?
N2 N2 C9 115.9(3) 2_655 . ?
O1 C6 O2 121.9(3) . . ?
O1 C6 C7 120.2(3) . . ?
O2 C6 C7 117.9(3) . . ?
N1 C5 C4 123.4(4) . . ?
N1 C5 H5 118.3 . . ?
C4 C5 H5 118.3 . . ?
C9 C10 C11 118.6(3) . . ?
C9 C10 H10 120.7 . . ?
C11 C10 H10 120.7 . . ?
C13 C7 C8 119.5(3) . . ?
C13 C7 C6 119.2(3) . . ?
C8 C7 C6 121.2(3) . . ?
C3 C2 C1 120.8(3) . . ?
C3 C2 H2 119.6 . . ?
C1 C2 H2 119.6 . . ?
C3 C4 C5 120.7(4) . . ?
C3 C4 H4 119.7 . . ?
C5 C4 H4 119.7 . . ?
C7 C8 C9 119.6(3) . . ?
C7 C8 H8 120.2 . . ?
C9 C8 H8 120.2 . . ?
C10 C9 C8 121.4(3) . . ?
C10 C9 N2 121.1(3) . . ?
C8 C9 N2 117.4(3) . . ?
C2 C3 C4 115.5(3) . . ?
C2 C3 C3 122.0(4) . 7_556 ?
C4 C3 C3 122.5(4) . 7_556 ?
O4 C12 O3 122.0(3) . . ?
O4 C12 C11 122.8(3) . . ?
O3 C12 C11 115.1(3) . . ?
C13 C11 C10 119.9(3) . . ?
C13 C11 C12 118.3(3) . . ?
C10 C11 C12 121.8(3) . . ?
N1 C1 C2 123.5(3) . . ?
N1 C1 H1 118.3 . . ?
C2 C1 H1 118.3 . . ?
C7 C13 C11 121.1(3) . . ?
C7 C13 H13 119.5 . . ?
C11 C13 H13 119.5 . . ?

loop_
_geom_bond_atom_site_label_1
_geom_bond_atom_site_label_2
_geom_bond_distance
_geom_bond_site_symmetry_2
_geom_bond_publ_flag
Zn1 O2 1.995(2) 2_656 ?
Zn1 O2 1.995(2) . ?
Zn1 N1 2.075(3) . ?
Zn1 N1 2.075(3) 2_656 ?
O1 C6 1.247(4) . ?
O2 C6 1.272(4) . ?
O5 N2 1.266(6) . ?
O3 C12 1.304(4) . ?
O3 H3 0.9196 . ?
O4 C12 1.194(5) . ?
N1 C1 1.311(4) . ?
N1 C5 1.317(5) . ?
N2 N2 1.267(5) 2_655 ?
N2 C9 1.447(4) . ?
C6 C7 1.507(4) . ?
C5 C4 1.376(5) . ?
C5 H5 0.9300 . ?
C10 C9 1.390(4) . ?
C10 C11 1.397(5) . ?
C10 H10 0.9300 . ?
C7 C13 1.380(4) . ?
C7 C8 1.390(4) . ?
C2 C3 1.360(5) . ?
C2 C1 1.379(5) . ?
C2 H2 0.9300 . ?
C4 C3 1.363(5) . ?
C4 H4 0.9300 . ?
C8 C9 1.395(4) . ?
C8 H8 0.9300 . ?
C3 C3 1.492(6) 7_556 ?
C12 C11 1.481(5) . ?
C11 C13 1.396(4) . ?
C1 H1 0.9300 . ?
C13 H13 0.9300 . ?
